data_4101082
_journal_name_full 'Journal of the American Chemical Society'
_journal_paper_doi 10.1021/ja057665r
_journal_year 2006
_chemical_formula_sum 'C140.5 H147 Fe3 O1.5 P6'
_chemical_formula_weight 2212.95
_space_group_IT_number 2
_symmetry_cell_setting triclinic
_symmetry_space_group_name_Hall '-P 1'
_symmetry_space_group_name_H-M 'P -1'
_cell_angle_alpha 88.8630(10)
_cell_angle_beta 78.0540(10)
_cell_angle_gamma 79.3100(10)
_cell_formula_units_Z 2
_cell_length_a 13.5647(2)
_cell_length_b 15.8974(3)
_cell_length_c 27.9560(4)
_cell_measurement_temperature 120(1)
_cell_volume 5794.53(16)
_diffrn_ambient_temperature 293(2)
_exptl_crystal_density_diffrn 1.268
_cod_depositor_comments
;
The following automatic conversions were performed:
'_symmetry_cell_setting' value 'Triclinic' changed to 'triclinic'
according to '/home/saulius/struct/CIF-dictionaries/cif_core.dic'
dictionary named 'cif_core.dic' version 2.4.1 from 2010-06-29.

Automatic conversion script
Id: cif_fix_enum 1527 2010-12-29 10:47:43Z saulius 
;
_cod_original_formula_sum 'C140.50 H147 Fe3 O1.50 P6'
_cod_database_code 4101082

loop_
_symmetry_equiv_pos_as_xyz
'x, y, z'
'-x, -y, -z'

loop_
_atom_site_label
_atom_site_type_symbol
_atom_site_fract_x
_atom_site_fract_y
_atom_site_fract_z
_atom_site_U_iso_or_equiv
_atom_site_adp_type
_atom_site_occupancy
_atom_site_symmetry_multiplicity
_atom_site_calc_flag
_atom_site_refinement_flags
_atom_site_disorder_assembly
_atom_site_disorder_group
C160 C -0.0602(16) 0.3576(13) -0.0075(7) 0.109(6) Uiso 0.50 1 d P . .
C161 C -0.0342(17) 0.4520(14) 0.0186(8) 0.123(7) Uiso 0.50 1 d P . .
C162 C 0.0000 0.5000 0.0000 0.061(4) Uiso 0.50 2 d SP . .
C163 C 0.004(2) 0.5874(18) 0.0303(10) 0.154(9) Uiso 0.50 1 d P . .
O1 O -0.0314(4) 0.9077(3) 0.47911(19) 0.0794(14) Uani 1 1 d . . .
C145 C -0.0056(5) 0.8703(4) 0.5217(2) 0.0618(16) Uani 1 1 d . . .
H14A H -0.0606 0.8434 0.5394 0.074 Uiso 1 1 calc R . .
H14B H 0.0059 0.9135 0.5429 0.074 Uiso 1 1 calc R . .
C146 C 0.0931(4) 0.8029(4) 0.5060(2) 0.0503(13) Uani 1 1 d . . .
H14C H 0.1481 0.8157 0.5203 0.060 Uiso 1 1 calc R . .
H14D H 0.0814 0.7459 0.5154 0.060 Uiso 1 1 calc R . .
C147 C 0.1179(5) 0.8107(4) 0.4504(2) 0.0577(15) Uani 1 1 d . . .
H14E H 0.1911 0.8056 0.4381 0.069 Uiso 1 1 calc R . .
H14F H 0.0931 0.7675 0.4346 0.069 Uiso 1 1 calc R . .
C148 C 0.0615(5) 0.8988(4) 0.4430(2) 0.0630(16) Uani 1 1 d . . .
H14G H 0.1009 0.9418 0.4479 0.076 Uiso 1 1 calc R . .
H14H H 0.0473 0.9040 0.4104 0.076 Uiso 1 1 calc R . .
O2 O 0.7400(5) 0.4417(4) 0.1790(3) 0.0399(16) Uani 0.50 1 d P . .
C149 C 0.7947(7) 0.4697(6) 0.2098(4) 0.036(2) Uani 0.50 1 d P . .
H14I H 0.8593 0.4305 0.2084 0.043 Uiso 0.50 1 calc PR . .
H14J H 0.7560 0.4732 0.2432 0.043 Uiso 0.50 1 calc PR . .
C150 C 0.8136(8) 0.5565(6) 0.1928(4) 0.045(3) Uani 0.50 1 d P . .
H15A H 0.7593 0.6014 0.2093 0.054 Uiso 0.50 1 calc PR . .
H15B H 0.8788 0.5664 0.1984 0.054 Uiso 0.50 1 calc PR . .
C151 C 0.8143(12) 0.5524(9) 0.1427(5) 0.074(4) Uani 0.50 1 d P . .
H15C H 0.8834 0.5495 0.1237 0.089 Uiso 0.50 1 calc PR . .
H15D H 0.7707 0.6027 0.1332 0.089 Uiso 0.50 1 calc PR . .
C153 C 0.7744(8) 0.4725(7) 0.1342(4) 0.050(3) Uani 0.50 1 d P . .
H15E H 0.7191 0.4859 0.1166 0.059 Uiso 0.50 1 calc PR . .
H15F H 0.8287 0.4304 0.1152 0.059 Uiso 0.50 1 calc PR . .
Fe1 Fe 0.89447(4) 0.16612(4) 0.78745(2) 0.02290(15) Uani 1 1 d . . .
P1 P 0.99815(8) 0.22266(7) 0.73183(4) 0.0250(2) Uani 1 1 d . . .
P2 P 0.78266(8) 0.19778(7) 0.74092(4) 0.0243(2) Uani 1 1 d . . .
C1 C 0.8840(3) 0.0837(3) 0.84824(15) 0.0309(10) Uani 1 1 d . . .
C2 C 0.7958(3) 0.1495(3) 0.85547(15) 0.0308(10) Uani 1 1 d . . .
C3 C 0.8282(3) 0.2308(3) 0.85575(15) 0.0292(9) Uani 1 1 d . . .
C4 C 0.9370(3) 0.2136(3) 0.84885(15) 0.0302(10) Uani 1 1 d . . .
C5 C 0.9722(3) 0.1234(3) 0.84302(15) 0.0315(10) Uani 1 1 d . . .
C6 C 0.8838(4) -0.0106(3) 0.85059(19) 0.0462(13) Uani 1 1 d . . .
H6A H 0.8148 -0.0201 0.8541 0.069 Uiso 1 1 calc R . .
H6B H 0.9111 -0.0338 0.8781 0.069 Uiso 1 1 calc R . .
H6C H 0.9253 -0.0383 0.8211 0.069 Uiso 1 1 calc R . .
C7 C 0.6869(4) 0.1377(3) 0.86882(17) 0.0397(11) Uani 1 1 d . . .
H7A H 0.6422 0.1925 0.8713 0.060 Uiso 1 1 calc R . .
H7B H 0.6756 0.1096 0.8997 0.060 Uiso 1 1 calc R . .
H7C H 0.6728 0.1033 0.8441 0.060 Uiso 1 1 calc R . .
C8 C 0.7582(4) 0.3148(3) 0.87070(16) 0.0361(11) Uani 1 1 d . . .
H8A H 0.6885 0.3086 0.8725 0.054 Uiso 1 1 calc R . .
H8B H 0.7753 0.3572 0.8470 0.054 Uiso 1 1 calc R . .
H8C H 0.7659 0.3324 0.9021 0.054 Uiso 1 1 calc R . .
C9 C 1.0029(4) 0.2773(3) 0.85474(17) 0.0416(12) Uani 1 1 d . . .
H9A H 1.0736 0.2496 0.8482 0.062 Uiso 1 1 calc R . .
H9B H 0.9840 0.3001 0.8876 0.062 Uiso 1 1 calc R . .
H9C H 0.9933 0.3230 0.8322 0.062 Uiso 1 1 calc R . .
C10 C 1.0809(4) 0.0746(4) 0.83591(18) 0.0446(12) Uani 1 1 d . . .
H10A H 1.1271 0.1142 0.8335 0.067 Uiso 1 1 calc R . .
H10B H 1.0970 0.0403 0.8065 0.067 Uiso 1 1 calc R . .
H10C H 1.0877 0.0382 0.8633 0.067 Uiso 1 1 calc R . .
C11 C 0.9605(3) 0.2098(3) 0.67316(15) 0.0302(9) Uani 1 1 d . . .
H11A H 0.9946 0.2444 0.6484 0.036 Uiso 1 1 calc R . .
H11B H 0.9796 0.1504 0.6622 0.036 Uiso 1 1 calc R . .
C12 C 0.8445(3) 0.2388(3) 0.68138(15) 0.0308(10) Uani 1 1 d . . .
H12A H 0.8191 0.2172 0.6550 0.037 Uiso 1 1 calc R . .
H12B H 0.8277 0.3009 0.6817 0.037 Uiso 1 1 calc R . .
C13 C 0.9982(3) 0.3389(3) 0.73197(15) 0.0279(9) Uani 1 1 d . . .
C14 C 0.9222(3) 0.3924(3) 0.76369(16) 0.0296(9) Uani 1 1 d . . .
H14 H 0.8734 0.3690 0.7856 0.035 Uiso 1 1 calc R . .
C15 C 0.9168(3) 0.4810(3) 0.76365(17) 0.0339(10) Uani 1 1 d . . .
H15 H 0.8649 0.5163 0.7852 0.041 Uiso 1 1 calc R . .
C16 C 0.9895(4) 0.5159(3) 0.73116(17) 0.0361(11) Uani 1 1 d . . .
H16 H 0.9874 0.5747 0.7312 0.043 Uiso 1 1 calc R . .
C17 C 1.0648(4) 0.4634(3) 0.69885(16) 0.0356(11) Uani 1 1 d . . .
H17 H 1.1134 0.4871 0.6770 0.043 Uiso 1 1 calc R . .
C18 C 1.0690(3) 0.3759(3) 0.69847(15) 0.0316(10) Uani 1 1 d . . .
H18 H 1.1193 0.3413 0.6758 0.038 Uiso 1 1 calc R . .
C19 C 1.1359(3) 0.1764(3) 0.71928(16) 0.0319(10) Uani 1 1 d . . .
C20 C 1.2040(3) 0.2144(3) 0.73952(17) 0.0375(11) Uani 1 1 d . . .
H20 H 1.1802 0.2649 0.7580 0.045 Uiso 1 1 calc R . .
C21 C 1.3067(4) 0.1764(4) 0.7319(2) 0.0514(15) Uani 1 1 d . . .
H21 H 1.3514 0.2017 0.7455 0.062 Uiso 1 1 calc R . .
C22 C 1.3437(4) 0.1017(4) 0.7045(2) 0.0579(16) Uani 1 1 d . . .
H22 H 1.4129 0.0771 0.6995 0.069 Uiso 1 1 calc R . .
C23 C 1.2780(4) 0.0641(4) 0.6849(2) 0.0535(15) Uani 1 1 d . . .
H23 H 1.3027 0.0136 0.6665 0.064 Uiso 1 1 calc R . .
C24 C 1.1743(4) 0.1007(3) 0.69209(18) 0.0388(11) Uani 1 1 d . . .
H24 H 1.1303 0.0744 0.6786 0.047 Uiso 1 1 calc R . .
C25 C 0.7228(3) 0.1122(3) 0.72151(16) 0.0291(9) Uani 1 1 d . . .
C26 C 0.7274(3) 0.0348(3) 0.74604(18) 0.0357(10) Uani 1 1 d . . .
H26 H 0.7611 0.0258 0.7720 0.043 Uiso 1 1 calc R . .
C27 C 0.6812(4) -0.0293(3) 0.7315(2) 0.0446(12) Uani 1 1 d . . .
H27 H 0.6838 -0.0808 0.7480 0.053 Uiso 1 1 calc R . .
C28 C 0.6321(4) -0.0167(3) 0.6930(2) 0.0497(14) Uani 1 1 d . . .
H28 H 0.6020 -0.0599 0.6834 0.060 Uiso 1 1 calc R . .
C29 C 0.6270(4) 0.0594(3) 0.6685(2) 0.0459(13) Uani 1 1 d . . .
H29 H 0.5939 0.0675 0.6423 0.055 Uiso 1 1 calc R . .
C30 C 0.6715(4) 0.1243(3) 0.68278(17) 0.0371(11) Uani 1 1 d . . .
H30 H 0.6669 0.1760 0.6665 0.045 Uiso 1 1 calc R . .
C31 C 0.6675(3) 0.2812(3) 0.75971(14) 0.0264(9) Uani 1 1 d . . .
C32 C 0.5737(3) 0.2595(3) 0.78146(15) 0.0299(9) Uani 1 1 d . . .
H32 H 0.5678 0.2021 0.7839 0.036 Uiso 1 1 calc R . .
C33 C 0.4887(4) 0.3222(3) 0.79950(17) 0.0383(11) Uani 1 1 d . . .
H33 H 0.4270 0.3065 0.8144 0.046 Uiso 1 1 calc R . .
C34 C 0.4954(4) 0.4078(3) 0.79538(17) 0.0400(11) Uani 1 1 d . . .
H34 H 0.4383 0.4498 0.8071 0.048 Uiso 1 1 calc R . .
C35 C 0.5880(4) 0.4304(3) 0.77368(17) 0.0355(10) Uani 1 1 d . . .
H35 H 0.5930 0.4879 0.7708 0.043 Uiso 1 1 calc R . .
C36 C 0.6729(3) 0.3680(3) 0.75632(16) 0.0325(10) Uani 1 1 d . . .
H36 H 0.7348 0.3842 0.7421 0.039 Uiso 1 1 calc R . .
C37 C 0.9468(3) 0.0647(3) 0.74940(15) 0.0265(9) Uani 1 1 d . . .
C38 C 0.9795(3) -0.0050(3) 0.72878(16) 0.0312(10) Uani 1 1 d . . .
C39 C 1.0150(3) -0.0886(3) 0.70696(16) 0.0298(9) Uani 1 1 d . . .
C40 C 1.0841(4) -0.1498(3) 0.72542(18) 0.0396(11) Uani 1 1 d . . .
H40 H 1.1074 -0.1362 0.7528 0.048 Uiso 1 1 calc R . .
C41 C 1.1192(4) -0.2306(3) 0.70398(17) 0.0367(11) Uani 1 1 d . . .
H41 H 1.1650 -0.2698 0.7176 0.044 Uiso 1 1 calc R . .
C42 C 1.0884(3) -0.2548(3) 0.66324(15) 0.0246(9) Uani 1 1 d . . .
C43 C 1.0172(3) -0.1933(3) 0.64503(16) 0.0309(10) Uani 1 1 d . . .
H43 H 0.9940 -0.2073 0.6177 0.037 Uiso 1 1 calc R . .
C44 C 0.9807(3) -0.1131(3) 0.66626(16) 0.0319(10) Uani 1 1 d . . .
H44 H 0.9327 -0.0747 0.6534 0.038 Uiso 1 1 calc R . .
Fe2 Fe 1.36136(4) -0.72132(3) 0.480674(19) 0.01862(14) Uani 1 1 d . . .
P51 P 1.39308(7) -0.62338(6) 0.42703(4) 0.0201(2) Uani 1 1 d . . .
P52 P 1.51275(7) -0.71852(6) 0.49603(4) 0.0197(2) Uani 1 1 d . . .
C51 C 1.2503(3) -0.7835(3) 0.52437(15) 0.0248(9) Uani 1 1 d . . .
C52 C 1.3422(3) -0.8433(3) 0.50802(14) 0.0231(8) Uani 1 1 d . . .
C53 C 1.3635(3) -0.8472(2) 0.45564(14) 0.0215(8) Uani 1 1 d . . .
C54 C 1.2841(3) -0.7884(3) 0.44006(15) 0.0247(9) Uani 1 1 d . . .
C55 C 1.2154(3) -0.7473(3) 0.48219(15) 0.0259(9) Uani 1 1 d . . .
C56 C 1.1930(3) -0.7681(3) 0.57635(16) 0.0353(10) Uani 1 1 d . . .
H56A H 1.1332 -0.7245 0.5775 0.053 Uiso 1 1 calc R . .
H56B H 1.2365 -0.7500 0.5956 0.053 Uiso 1 1 calc R . .
H56C H 1.1726 -0.8201 0.5892 0.053 Uiso 1 1 calc R . .
C57 C 1.4007(3) -0.9017(3) 0.53998(15) 0.0282(9) Uani 1 1 d . . .
H57A H 1.4601 -0.9359 0.5200 0.042 Uiso 1 1 calc R . .
H57B H 1.3575 -0.9385 0.5575 0.042 Uiso 1 1 calc R . .
H57C H 1.4216 -0.8680 0.5628 0.042 Uiso 1 1 calc R . .
C58 C 1.4445(3) -0.9121(3) 0.42452(15) 0.0265(9) Uani 1 1 d . . .
H58A H 1.4882 -0.9432 0.4444 0.040 Uiso 1 1 calc R . .
H58B H 1.4847 -0.8836 0.3993 0.040 Uiso 1 1 calc R . .
H58C H 1.4126 -0.9512 0.4100 0.040 Uiso 1 1 calc R . .
C59 C 1.2657(3) -0.7785(3) 0.38881(15) 0.0301(9) Uani 1 1 d . . .
H59A H 1.2071 -0.7343 0.3885 0.045 Uiso 1 1 calc R . .
H59B H 1.2533 -0.8316 0.3776 0.045 Uiso 1 1 calc R . .
H59C H 1.3248 -0.7635 0.3676 0.045 Uiso 1 1 calc R . .
C60 C 1.1198(3) -0.6813(3) 0.48370(18) 0.0351(10) Uani 1 1 d . . .
H60A H 1.0885 -0.6652 0.5171 0.053 Uiso 1 1 calc R . .
H60B H 1.0728 -0.7047 0.4689 0.053 Uiso 1 1 calc R . .
H60C H 1.1372 -0.6318 0.4661 0.053 Uiso 1 1 calc R . .
C61 C 1.4751(3) -0.5612(2) 0.45107(14) 0.0222(8) Uani 1 1 d . . .
H61A H 1.5013 -0.5221 0.4267 0.027 Uiso 1 1 calc R . .
H61B H 1.4368 -0.5283 0.4800 0.027 Uiso 1 1 calc R . .
C62 C 1.5631(3) -0.6274(2) 0.46348(15) 0.0232(8) Uani 1 1 d . . .
H62A H 1.5988 -0.6008 0.4840 0.028 Uiso 1 1 calc R . .
H62B H 1.6116 -0.6481 0.4336 0.028 Uiso 1 1 calc R . .
C63 C 1.4704(3) -0.6487(3) 0.36466(14) 0.0235(8) Uani 1 1 d . . .
C64 C 1.5137(3) -0.7332(3) 0.35092(14) 0.0252(9) Uani 1 1 d . . .
H64 H 1.5007 -0.7767 0.3728 0.030 Uiso 1 1 calc R . .
C65 C 1.5759(3) -0.7538(3) 0.30511(16) 0.0348(10) Uani 1 1 d . . .
H65 H 1.6036 -0.8108 0.2964 0.042 Uiso 1 1 calc R . .
C66 C 1.5967(3) -0.6902(3) 0.27262(16) 0.0374(11) Uani 1 1 d . . .
H66 H 1.6384 -0.7042 0.2419 0.045 Uiso 1 1 calc R . .
C67 C 1.5557(3) -0.6052(3) 0.28561(15) 0.0355(11) Uani 1 1 d . . .
H67 H 1.5703 -0.5621 0.2637 0.043 Uiso 1 1 calc R . .
C68 C 1.4923(3) -0.5842(3) 0.33155(15) 0.0296(9) Uani 1 1 d . . .
H68 H 1.4646 -0.5272 0.3401 0.036 Uiso 1 1 calc R . .
C69 C 1.2844(3) -0.5440(2) 0.41490(14) 0.0212(8) Uani 1 1 d . . .
C70 C 1.2466(3) -0.5482(3) 0.37226(15) 0.0303(9) Uani 1 1 d . . .
H70 H 1.2813 -0.5884 0.3480 0.036 Uiso 1 1 calc R . .
C71 C 1.1586(3) -0.4935(3) 0.36552(17) 0.0354(10) Uani 1 1 d . . .
H71 H 1.1343 -0.4977 0.3371 0.042 Uiso 1 1 calc R . .
C72 C 1.1069(3) -0.4328(3) 0.40101(17) 0.0355(11) Uani 1 1 d . . .
H72 H 1.0479 -0.3958 0.3965 0.043 Uiso 1 1 calc R . .
C73 C 1.1433(3) -0.4273(3) 0.44315(16) 0.0320(10) Uani 1 1 d . . .
H73 H 1.1082 -0.3867 0.4672 0.038 Uiso 1 1 calc R . .
C74 C 1.2310(3) -0.4811(3) 0.45011(15) 0.0275(9) Uani 1 1 d . . .
H74 H 1.2552 -0.4757 0.4785 0.033 Uiso 1 1 calc R . .
C75 C 1.5234(3) -0.6995(2) 0.55974(14) 0.0236(8) Uani 1 1 d . . .
C76 C 1.4417(3) -0.7044(3) 0.59804(15) 0.0271(9) Uani 1 1 d . . .
H76 H 1.3828 -0.7203 0.5919 0.033 Uiso 1 1 calc R . .
C77 C 1.4475(4) -0.6855(3) 0.64616(16) 0.0339(10) Uani 1 1 d . . .
H77 H 1.3925 -0.6888 0.6718 0.041 Uiso 1 1 calc R . .
C78 C 1.5347(4) -0.6620(3) 0.65532(16) 0.0331(10) Uani 1 1 d . . .
H78 H 1.5380 -0.6487 0.6871 0.040 Uiso 1 1 calc R . .
C79 C 1.6174(4) -0.6582(3) 0.61747(16) 0.0329(10) Uani 1 1 d . . .
H79 H 1.6765 -0.6429 0.6238 0.039 Uiso 1 1 calc R . .
C80 C 1.6117(3) -0.6774(3) 0.56974(15) 0.0264(9) Uani 1 1 d . . .
H80 H 1.6676 -0.6754 0.5443 0.032 Uiso 1 1 calc R . .
C81 C 1.6222(3) -0.8076(2) 0.47746(15) 0.0241(9) Uani 1 1 d . . .
C82 C 1.6509(3) -0.8697(3) 0.51118(16) 0.0285(9) Uani 1 1 d . . .
H82 H 1.6180 -0.8631 0.5439 0.034 Uiso 1 1 calc R . .
C83 C 1.7273(3) -0.9402(3) 0.49626(19) 0.0358(11) Uani 1 1 d . . .
H83 H 1.7446 -0.9808 0.5190 0.043 Uiso 1 1 calc R . .
C84 C 1.7781(3) -0.9508(3) 0.44794(19) 0.0367(11) Uani 1 1 d . . .
H84 H 1.8292 -0.9985 0.4381 0.044 Uiso 1 1 calc R . .
C85 C 1.7528(3) -0.8902(3) 0.41426(18) 0.0351(10) Uani 1 1 d . . .
H85 H 1.7873 -0.8967 0.3818 0.042 Uiso 1 1 calc R . .
C86 C 1.6755(3) -0.8196(3) 0.42899(15) 0.0273(9) Uani 1 1 d . . .
H86 H 1.6588 -0.7793 0.4060 0.033 Uiso 1 1 calc R . .
C87 C 1.3085(3) -0.6273(3) 0.52460(14) 0.0229(8) Uani 1 1 d . . .
C88 C 1.2682(3) -0.5684(3) 0.55386(14) 0.0260(9) Uani 1 1 d . . .
C89 C 1.2207(3) -0.4939(3) 0.58365(14) 0.0245(9) Uani 1 1 d . . .
C90 C 1.1232(3) -0.4486(3) 0.58028(15) 0.0263(9) Uani 1 1 d . . .
H90 H 1.0869 -0.4698 0.5599 0.032 Uiso 1 1 calc R . .
C91 C 1.0799(3) -0.3733(3) 0.60665(15) 0.0264(9) Uani 1 1 d . . .
H91 H 1.0151 -0.3451 0.6036 0.032 Uiso 1 1 calc R . .
C92 C 1.1312(3) -0.3383(2) 0.63787(14) 0.0220(8) Uani 1 1 d . . .
C93 C 1.2272(3) -0.3859(3) 0.64247(14) 0.0230(8) Uani 1 1 d . . .
H93 H 1.2626 -0.3658 0.6636 0.028 Uiso 1 1 calc R . .
C94 C 1.2704(3) -0.4613(3) 0.61675(14) 0.0242(9) Uani 1 1 d . . .
H94 H 1.3335 -0.4912 0.6213 0.029 Uiso 1 1 calc R . .
Fe3 Fe 0.56819(5) 0.72251(4) 0.94414(2) 0.03410(17) Uani 1 1 d . . .
P101 P 0.56949(9) 0.80366(8) 0.88035(4) 0.0328(3) Uani 1 1 d . . .
P102 P 0.66641(9) 0.80179(8) 0.96498(4) 0.0343(3) Uani 1 1 d . . .
C101 C 0.5446(4) 0.6301(3) 0.99806(19) 0.0468(13) Uani 1 1 d . . .
C102 C 0.6442(5) 0.6059(3) 0.9686(2) 0.0524(14) Uani 1 1 d . . .
C103 C 0.6327(5) 0.5951(3) 0.91951(19) 0.0498(14) Uani 1 1 d . . .
C104 C 0.5275(5) 0.6097(4) 0.9189(2) 0.0518(14) Uani 1 1 d . . .
C105 C 0.4735(5) 0.6303(4) 0.9668(2) 0.0549(15) Uani 1 1 d . . .
C106 C 0.5181(5) 0.6440(4) 1.0525(2) 0.0625(16) Uani 1 1 d . . .
H10D H 0.5799 0.6412 1.0646 0.094 Uiso 1 1 calc R . .
H10E H 0.4821 0.6005 1.0674 0.094 Uiso 1 1 calc R . .
H10F H 0.4754 0.6993 1.0603 0.094 Uiso 1 1 calc R . .
C107 C 0.7416(5) 0.5837(4) 0.9875(3) 0.0680(18) Uani 1 1 d . . .
H10G H 0.7987 0.5688 0.9605 0.102 Uiso 1 1 calc R . .
H10H H 0.7379 0.5361 1.0090 0.102 Uiso 1 1 calc R . .
H10I H 0.7506 0.6321 1.0050 0.102 Uiso 1 1 calc R . .
C108 C 0.7144(5) 0.5566(4) 0.8760(2) 0.0670(18) Uani 1 1 d . . .
H10J H 0.7809 0.5512 0.8839 0.100 Uiso 1 1 calc R . .
H10K H 0.7110 0.5931 0.8484 0.100 Uiso 1 1 calc R . .
H10L H 0.7032 0.5011 0.8681 0.100 Uiso 1 1 calc R . .
C109 C 0.4843(6) 0.5908(4) 0.8760(2) 0.073(2) Uani 1 1 d . . .
H10M H 0.5385 0.5792 0.8475 0.109 Uiso 1 1 calc R . .
H10N H 0.4346 0.6393 0.8702 0.109 Uiso 1 1 calc R . .
H10O H 0.4519 0.5418 0.8827 0.109 Uiso 1 1 calc R . .
C110 C 0.3586(5) 0.6420(5) 0.9844(2) 0.074(2) Uani 1 1 d . . .
H11C H 0.3412 0.6553 1.0188 0.110 Uiso 1 1 calc R . .
H11D H 0.3361 0.5901 0.9784 0.110 Uiso 1 1 calc R . .
H11E H 0.3256 0.6880 0.9671 0.110 Uiso 1 1 calc R . .
C111 C 0.6049(4) 0.9072(3) 0.89374(18) 0.0442(12) Uani 1 1 d . . .
H11F H 0.6655 0.9149 0.8700 0.053 Uiso 1 1 calc R . .
H11G H 0.5496 0.9536 0.8902 0.053 Uiso 1 1 calc R . .
C112 C 0.6261(4) 0.9119(3) 0.94516(17) 0.0379(11) Uani 1 1 d . . .
H11H H 0.5647 0.9398 0.9675 0.045 Uiso 1 1 calc R . .
H11I H 0.6797 0.9447 0.9450 0.045 Uiso 1 1 calc R . .
C113 C 0.6549(4) 0.7705(3) 0.82087(17) 0.0364(11) Uani 1 1 d . . .
C114 C 0.7567(4) 0.7817(3) 0.80876(18) 0.0448(12) Uani 1 1 d . . .
H114 H 0.7822 0.8105 0.8308 0.054 Uiso 1 1 calc R . .
C115 C 0.8214(4) 0.7510(4) 0.7645(2) 0.0520(14) Uani 1 1 d . . .
H115 H 0.8895 0.7576 0.7576 0.062 Uiso 1 1 calc R . .
C116 C 0.7830(4) 0.7109(4) 0.73133(19) 0.0539(15) Uani 1 1 d . . .
H116 H 0.8245 0.6918 0.7013 0.065 Uiso 1 1 calc R . .
C117 C 0.6829(4) 0.6990(4) 0.74275(18) 0.0496(13) Uani 1 1 d . . .
H117 H 0.6577 0.6707 0.7204 0.060 Uiso 1 1 calc R . .
C118 C 0.6195(4) 0.7281(3) 0.78648(17) 0.0419(12) Uani 1 1 d . . .
H118 H 0.5521 0.7194 0.7932 0.050 Uiso 1 1 calc R . .
C119 C 0.4504(4) 0.8397(4) 0.85744(19) 0.0497(14) Uani 1 1 d . . .
C120 C 0.4476(5) 0.9007(4) 0.8218(2) 0.0639(17) Uani 1 1 d . . .
H120 H 0.5050 0.9250 0.8099 0.077 Uiso 1 1 calc R . .
C121 C 0.3582(9) 0.9258(6) 0.8037(3) 0.105(4) Uani 1 1 d . . .
H121 H 0.3554 0.9685 0.7805 0.126 Uiso 1 1 calc R . .
C122 C 0.2766(8) 0.8890(8) 0.8193(4) 0.119(5) Uani 1 1 d . . .
H122 H 0.2184 0.9049 0.8061 0.143 Uiso 1 1 calc R . .
C123 C 0.2782(5) 0.8278(8) 0.8548(4) 0.106(3) Uani 1 1 d . . .
H123 H 0.2212 0.8024 0.8655 0.127 Uiso 1 1 calc R . .
C124 C 0.3649(4) 0.8041(5) 0.8746(2) 0.0669(18) Uani 1 1 d . . .
H124 H 0.3652 0.7642 0.8994 0.080 Uiso 1 1 calc R . .
C125 C 0.6658(4) 0.8171(3) 1.02983(18) 0.0395(11) Uani 1 1 d . . .
C126 C 0.5770(4) 0.8615(3) 1.06023(18) 0.0427(12) Uani 1 1 d . . .
H126 H 0.5192 0.8824 1.0476 0.051 Uiso 1 1 calc R . .
C127 C 0.5755(4) 0.8741(4) 1.10917(19) 0.0460(12) Uani 1 1 d . . .
H127 H 0.5165 0.9045 1.1290 0.055 Uiso 1 1 calc R . .
C128 C 0.6593(5) 0.8427(4) 1.12940(19) 0.0555(15) Uani 1 1 d . . .
H128 H 0.6577 0.8530 1.1622 0.067 Uiso 1 1 calc R . .
C129 C 0.7445(5) 0.7962(4) 1.1003(2) 0.0602(16) Uani 1 1 d . . .
H129 H 0.8003 0.7722 1.1138 0.072 Uiso 1 1 calc R . .
C130 C 0.7489(4) 0.7844(4) 1.0510(2) 0.0536(14) Uani 1 1 d . . .
H130 H 0.8084 0.7540 1.0316 0.064 Uiso 1 1 calc R . .
C131 C 0.8052(4) 0.7800(4) 0.93693(19) 0.0453(13) Uani 1 1 d . . .
C132 C 0.8719(4) 0.8311(4) 0.9470(2) 0.0519(14) Uani 1 1 d . . .
H132 H 0.8485 0.8759 0.9697 0.062 Uiso 1 1 calc R . .
C133 C 0.9753(5) 0.8140(5) 0.9221(3) 0.0675(18) Uani 1 1 d . . .
H133 H 1.0207 0.8467 0.9293 0.081 Uiso 1 1 calc R . .
C134 C 1.0096(5) 0.7497(5) 0.8876(3) 0.077(2) Uani 1 1 d . . .
H134 H 1.0776 0.7402 0.8709 0.092 Uiso 1 1 calc R . .
C135 C 0.9448(5) 0.6994(5) 0.8773(3) 0.0697(18) Uani 1 1 d . . .
H135 H 0.9684 0.6555 0.8539 0.084 Uiso 1 1 calc R . .
C136 C 0.8423(4) 0.7150(4) 0.9026(2) 0.0526(14) Uani 1 1 d . . .
H136 H 0.7982 0.6804 0.8959 0.063 Uiso 1 1 calc R . .
C137 C 0.4526(4) 0.8071(3) 0.97169(17) 0.0366(11) Uani 1 1 d . . .
C138 C 0.3705(4) 0.8555(3) 0.98504(16) 0.0390(11) Uani 1 1 d . . .
C139 C 0.2655(4) 0.9010(3) 0.99137(17) 0.0399(11) Uani 1 1 d . . .
C140 C 0.2369(4) 0.9697(4) 0.96238(19) 0.0465(13) Uani 1 1 d . . .
H140 H 0.2873 0.9906 0.9401 0.056 Uiso 1 1 calc R . .
C141 C 0.1352(4) 1.0076(4) 0.9660(2) 0.0468(13) Uani 1 1 d . . .
H141 H 0.1195 1.0533 0.9459 0.056 Uiso 1 1 calc R . .
C142 C 0.0554(4) 0.9803(4) 0.99838(16) 0.0430(12) Uani 1 1 d . . .
C143 C 0.0857(4) 0.9125(4) 1.02802(19) 0.0578(16) Uani 1 1 d . . .
H143 H 0.0356 0.8930 1.0512 0.069 Uiso 1 1 calc R . .
C144 C 0.1856(4) 0.8737(4) 1.02449(18) 0.0552(16) Uani 1 1 d . . .
H144 H 0.2011 0.8279 1.0446 0.066 Uiso 1 1 calc R . .

loop_
_atom_site_aniso_label
_atom_site_aniso_U_11
_atom_site_aniso_U_22
_atom_site_aniso_U_33
_atom_site_aniso_U_23
_atom_site_aniso_U_13
_atom_site_aniso_U_12
O1 0.064(3) 0.081(3) 0.089(3) 0.007(3) -0.022(3) 0.003(2)
C145 0.062(4) 0.058(4) 0.064(4) -0.008(3) -0.012(3) -0.008(3)
C146 0.053(3) 0.044(3) 0.059(3) -0.001(3) -0.019(3) -0.013(3)
C147 0.068(4) 0.051(3) 0.055(3) -0.002(3) -0.019(3) -0.007(3)
C148 0.074(4) 0.054(4) 0.065(4) -0.005(3) -0.029(3) -0.004(3)
O2 0.024(3) 0.028(3) 0.072(5) -0.002(3) -0.015(3) -0.012(3)
C149 0.022(4) 0.040(5) 0.052(6) 0.014(5) -0.014(4) -0.019(4)
C150 0.050(6) 0.028(5) 0.074(7) 0.000(5) -0.042(6) -0.016(4)
C151 0.094(10) 0.079(9) 0.072(9) 0.026(7) -0.031(8) -0.061(8)
C153 0.028(5) 0.054(7) 0.060(7) -0.032(6) 0.009(5) -0.008(5)
Fe1 0.0233(3) 0.0212(3) 0.0226(3) -0.0009(2) -0.0030(2) -0.0021(2)
P1 0.0231(5) 0.0260(6) 0.0241(5) -0.0005(4) -0.0017(4) -0.0027(4)
P2 0.0231(5) 0.0226(5) 0.0262(5) -0.0014(4) -0.0049(4) -0.0017(4)
C1 0.041(3) 0.026(2) 0.023(2) 0.0034(18) -0.0030(18) -0.0017(19)
C2 0.034(2) 0.036(2) 0.022(2) 0.0052(19) -0.0044(18) -0.009(2)
C3 0.036(2) 0.030(2) 0.021(2) -0.0013(18) -0.0047(17) -0.0066(19)
C4 0.032(2) 0.038(3) 0.021(2) -0.0030(19) -0.0040(17) -0.007(2)
C5 0.032(2) 0.038(3) 0.022(2) 0.0033(19) -0.0080(18) 0.001(2)
C6 0.061(3) 0.030(3) 0.044(3) 0.013(2) -0.006(2) -0.007(2)
C7 0.037(3) 0.048(3) 0.033(2) 0.005(2) -0.002(2) -0.011(2)
C8 0.043(3) 0.033(3) 0.025(2) -0.0053(19) 0.0032(19) 0.000(2)
C9 0.045(3) 0.053(3) 0.032(2) -0.003(2) -0.011(2) -0.019(2)
C10 0.039(3) 0.053(3) 0.039(3) 0.003(2) -0.013(2) 0.002(2)
C11 0.031(2) 0.033(2) 0.024(2) -0.0027(18) -0.0031(17) -0.0020(19)
C12 0.032(2) 0.033(2) 0.025(2) 0.0010(19) -0.0049(18) -0.0029(19)
C13 0.029(2) 0.028(2) 0.027(2) 0.0000(18) -0.0067(18) -0.0074(18)
C14 0.026(2) 0.027(2) 0.032(2) 0.0012(19) 0.0017(18) -0.0049(18)
C15 0.031(2) 0.032(2) 0.036(2) 0.000(2) -0.0019(19) -0.0028(19)
C16 0.038(3) 0.029(2) 0.042(3) 0.002(2) -0.010(2) -0.006(2)
C17 0.035(2) 0.041(3) 0.033(2) 0.013(2) -0.005(2) -0.016(2)
C18 0.030(2) 0.038(3) 0.026(2) 0.0054(19) -0.0032(18) -0.0066(19)
C19 0.024(2) 0.036(3) 0.031(2) 0.009(2) 0.0010(18) -0.0031(19)
C20 0.029(2) 0.044(3) 0.039(3) 0.008(2) -0.005(2) -0.008(2)
C21 0.031(3) 0.073(4) 0.054(3) 0.027(3) -0.012(2) -0.017(3)
C22 0.026(3) 0.063(4) 0.076(4) 0.024(3) -0.003(3) 0.002(3)
C23 0.038(3) 0.045(3) 0.064(4) 0.009(3) 0.007(3) 0.008(2)
C24 0.032(2) 0.037(3) 0.042(3) 0.005(2) 0.001(2) 0.000(2)
C25 0.024(2) 0.028(2) 0.032(2) -0.0074(19) -0.0023(17) -0.0011(18)
C26 0.029(2) 0.033(3) 0.045(3) -0.002(2) -0.011(2) -0.0021(19)
C27 0.042(3) 0.029(3) 0.064(3) 0.000(2) -0.014(3) -0.006(2)
C28 0.043(3) 0.040(3) 0.070(4) -0.021(3) -0.017(3) -0.011(2)
C29 0.045(3) 0.047(3) 0.051(3) -0.011(3) -0.022(2) -0.007(2)
C30 0.035(3) 0.036(3) 0.040(3) -0.007(2) -0.012(2) 0.001(2)
C31 0.027(2) 0.029(2) 0.022(2) -0.0029(17) -0.0056(16) 0.0012(17)
C32 0.031(2) 0.026(2) 0.032(2) 0.0009(18) -0.0055(18) -0.0033(18)
C33 0.030(2) 0.040(3) 0.040(3) -0.001(2) 0.000(2) -0.001(2)
C34 0.035(3) 0.041(3) 0.037(3) -0.010(2) -0.004(2) 0.008(2)
C35 0.042(3) 0.025(2) 0.040(3) -0.002(2) -0.014(2) 0.000(2)
C36 0.027(2) 0.034(2) 0.038(2) 0.000(2) -0.0110(19) -0.0034(19)
C37 0.023(2) 0.026(2) 0.028(2) 0.0000(18) -0.0037(17) -0.0005(17)
C38 0.028(2) 0.030(2) 0.034(2) -0.004(2) -0.0042(18) -0.0013(19)
C39 0.023(2) 0.027(2) 0.036(2) -0.0056(19) -0.0001(18) -0.0004(18)
C40 0.040(3) 0.036(3) 0.042(3) -0.019(2) -0.016(2) 0.006(2)
C41 0.038(3) 0.027(2) 0.043(3) -0.008(2) -0.017(2) 0.010(2)
C42 0.023(2) 0.023(2) 0.026(2) -0.0043(17) 0.0001(16) -0.0038(17)
C43 0.031(2) 0.029(2) 0.031(2) -0.0089(19) -0.0093(18) 0.0028(18)
C44 0.028(2) 0.024(2) 0.040(3) -0.0026(19) -0.0052(19) 0.0039(18)
Fe2 0.0169(3) 0.0180(3) 0.0192(3) -0.0021(2) -0.0023(2) -0.0004(2)
P51 0.0196(5) 0.0185(5) 0.0203(5) -0.0015(4) -0.0036(4) 0.0007(4)
P52 0.0193(5) 0.0188(5) 0.0203(5) -0.0006(4) -0.0045(4) -0.0015(4)
C51 0.022(2) 0.022(2) 0.029(2) 0.0006(17) 0.0002(16) -0.0086(17)
C52 0.020(2) 0.025(2) 0.026(2) -0.0025(17) -0.0049(16) -0.0086(16)
C53 0.023(2) 0.0171(19) 0.025(2) -0.0009(16) -0.0031(16) -0.0053(16)
C54 0.023(2) 0.024(2) 0.028(2) -0.0043(17) -0.0066(17) -0.0060(17)
C55 0.019(2) 0.026(2) 0.031(2) -0.0049(18) -0.0040(17) -0.0027(17)
C56 0.030(2) 0.039(3) 0.031(2) -0.003(2) 0.0077(19) -0.010(2)
C57 0.031(2) 0.023(2) 0.030(2) 0.0039(18) -0.0039(18) -0.0077(18)
C58 0.029(2) 0.021(2) 0.028(2) -0.0033(17) -0.0045(17) -0.0017(17)
C59 0.028(2) 0.033(2) 0.031(2) -0.0039(19) -0.0119(18) -0.0046(19)
C60 0.019(2) 0.039(3) 0.045(3) -0.005(2) -0.0048(19) -0.0001(19)
C61 0.021(2) 0.019(2) 0.024(2) -0.0014(16) -0.0033(16) -0.0010(16)
C62 0.024(2) 0.021(2) 0.025(2) 0.0006(16) -0.0055(16) -0.0039(16)
C63 0.0192(19) 0.027(2) 0.023(2) -0.0020(17) -0.0048(16) -0.0015(16)
C64 0.024(2) 0.027(2) 0.023(2) -0.0015(17) -0.0046(16) -0.0020(17)
C65 0.031(2) 0.038(3) 0.033(2) -0.012(2) -0.0072(19) 0.004(2)
C66 0.025(2) 0.063(3) 0.020(2) -0.005(2) -0.0017(17) -0.001(2)
C67 0.031(2) 0.049(3) 0.023(2) 0.009(2) -0.0023(18) -0.005(2)
C68 0.027(2) 0.029(2) 0.031(2) 0.0043(19) -0.0065(18) 0.0013(18)
C69 0.0205(19) 0.0162(19) 0.025(2) 0.0022(16) -0.0046(16) -0.0001(15)
C70 0.030(2) 0.032(2) 0.027(2) -0.0049(19) -0.0073(18) 0.0024(19)
C71 0.034(2) 0.040(3) 0.034(2) 0.002(2) -0.015(2) -0.001(2)
C72 0.024(2) 0.035(3) 0.043(3) 0.007(2) -0.0061(19) 0.0044(19)
C73 0.028(2) 0.030(2) 0.031(2) 0.0031(19) 0.0014(18) 0.0061(18)
C74 0.027(2) 0.025(2) 0.028(2) 0.0029(18) -0.0040(17) -0.0008(17)
C75 0.029(2) 0.019(2) 0.023(2) -0.0023(16) -0.0094(17) -0.0005(16)
C76 0.030(2) 0.023(2) 0.028(2) 0.0002(18) -0.0088(18) -0.0019(17)
C77 0.039(3) 0.034(3) 0.026(2) 0.0053(19) -0.0071(19) -0.003(2)
C78 0.048(3) 0.028(2) 0.025(2) -0.0019(18) -0.017(2) -0.002(2)
C79 0.041(3) 0.025(2) 0.038(3) 0.0039(19) -0.023(2) -0.0032(19)
C80 0.030(2) 0.023(2) 0.026(2) -0.0007(17) -0.0085(17) 0.0000(17)
C81 0.0176(19) 0.019(2) 0.036(2) -0.0015(17) -0.0082(17) -0.0031(16)
C82 0.027(2) 0.023(2) 0.038(2) 0.0050(19) -0.0096(18) -0.0063(18)
C83 0.027(2) 0.024(2) 0.057(3) 0.006(2) -0.015(2) -0.0005(18)
C84 0.025(2) 0.025(2) 0.058(3) -0.006(2) -0.009(2) 0.0026(18)
C85 0.023(2) 0.036(3) 0.043(3) -0.013(2) -0.0024(19) -0.0023(19)
C86 0.020(2) 0.030(2) 0.032(2) 0.0011(19) -0.0061(17) -0.0040(17)
C87 0.021(2) 0.024(2) 0.022(2) 0.0007(17) -0.0027(16) -0.0007(17)
C88 0.028(2) 0.026(2) 0.022(2) 0.0032(18) -0.0020(17) -0.0034(18)
C89 0.026(2) 0.021(2) 0.021(2) 0.0035(16) 0.0052(16) -0.0033(17)
C90 0.028(2) 0.026(2) 0.024(2) -0.0049(17) -0.0031(17) -0.0038(18)
C91 0.024(2) 0.023(2) 0.030(2) -0.0033(18) -0.0026(17) 0.0019(17)
C92 0.020(2) 0.020(2) 0.023(2) -0.0022(16) 0.0014(15) -0.0032(16)
C93 0.0196(19) 0.025(2) 0.024(2) -0.0023(17) -0.0017(16) -0.0057(16)
C94 0.0182(19) 0.025(2) 0.027(2) -0.0020(17) 0.0002(16) -0.0026(16)
Fe3 0.0357(4) 0.0331(4) 0.0323(4) -0.0026(3) -0.0017(3) -0.0088(3)
P101 0.0317(6) 0.0360(7) 0.0300(6) -0.0026(5) -0.0062(5) -0.0043(5)
P102 0.0321(6) 0.0359(7) 0.0363(6) 0.0018(5) -0.0102(5) -0.0062(5)
C101 0.062(3) 0.036(3) 0.040(3) 0.005(2) 0.001(2) -0.018(3)
C102 0.070(4) 0.029(3) 0.053(3) 0.009(2) -0.008(3) -0.001(3)
C103 0.071(4) 0.030(3) 0.041(3) -0.004(2) 0.004(3) -0.008(3)
C104 0.072(4) 0.043(3) 0.043(3) -0.004(2) -0.003(3) -0.028(3)
C105 0.073(4) 0.049(3) 0.046(3) -0.002(3) 0.002(3) -0.033(3)
C106 0.081(4) 0.067(4) 0.043(3) 0.009(3) -0.009(3) -0.028(3)
C107 0.072(4) 0.050(4) 0.079(4) 0.023(3) -0.015(3) -0.005(3)
C108 0.085(5) 0.038(3) 0.066(4) -0.010(3) 0.007(3) -0.004(3)
C109 0.112(6) 0.059(4) 0.056(4) -0.014(3) -0.010(4) -0.044(4)
C110 0.071(4) 0.095(5) 0.062(4) -0.006(4) 0.003(3) -0.053(4)
C111 0.059(3) 0.038(3) 0.039(3) 0.004(2) -0.012(2) -0.014(2)
C112 0.042(3) 0.032(3) 0.040(3) -0.003(2) -0.008(2) -0.007(2)
C113 0.036(3) 0.037(3) 0.033(2) 0.003(2) -0.006(2) -0.001(2)
C114 0.046(3) 0.052(3) 0.037(3) 0.005(2) -0.008(2) -0.011(2)
C115 0.035(3) 0.067(4) 0.045(3) 0.013(3) 0.003(2) -0.003(3)
C116 0.051(3) 0.067(4) 0.033(3) -0.003(3) -0.004(2) 0.014(3)
C117 0.051(3) 0.063(4) 0.032(3) -0.006(2) -0.010(2) 0.000(3)
C118 0.042(3) 0.051(3) 0.031(2) -0.005(2) -0.007(2) -0.003(2)
C119 0.039(3) 0.062(4) 0.045(3) -0.022(3) -0.013(2) 0.007(3)
C120 0.070(4) 0.058(4) 0.056(4) -0.008(3) -0.027(3) 0.024(3)
C121 0.136(8) 0.082(6) 0.097(6) -0.038(5) -0.081(6) 0.050(6)
C122 0.079(6) 0.131(9) 0.144(9) -0.095(8) -0.082(7) 0.064(6)
C123 0.038(4) 0.167(10) 0.115(7) -0.064(7) -0.030(4) -0.005(5)
C124 0.041(3) 0.101(5) 0.059(4) -0.032(4) -0.012(3) -0.010(3)
C125 0.040(3) 0.042(3) 0.039(3) 0.005(2) -0.014(2) -0.010(2)
C126 0.040(3) 0.055(3) 0.039(3) 0.006(2) -0.013(2) -0.016(2)
C127 0.048(3) 0.052(3) 0.040(3) -0.003(2) -0.007(2) -0.015(3)
C128 0.072(4) 0.073(4) 0.033(3) 0.007(3) -0.022(3) -0.030(3)
C129 0.052(4) 0.085(5) 0.047(3) 0.004(3) -0.026(3) -0.005(3)
C130 0.050(3) 0.063(4) 0.051(3) 0.005(3) -0.022(3) -0.006(3)
C131 0.034(3) 0.051(3) 0.048(3) 0.010(3) -0.007(2) -0.003(2)
C132 0.042(3) 0.050(3) 0.065(4) 0.010(3) -0.010(3) -0.014(3)
C133 0.041(3) 0.072(4) 0.088(5) 0.010(4) -0.008(3) -0.015(3)
C134 0.035(3) 0.082(5) 0.100(6) 0.007(4) 0.008(3) 0.000(3)
C135 0.040(3) 0.081(5) 0.078(5) -0.003(4) 0.002(3) -0.002(3)
C136 0.044(3) 0.054(3) 0.056(3) 0.000(3) -0.008(3) 0.000(3)
C137 0.030(3) 0.048(3) 0.033(2) -0.003(2) -0.006(2) -0.012(2)
C138 0.038(3) 0.049(3) 0.029(2) -0.008(2) -0.005(2) -0.007(2)
C139 0.033(3) 0.055(3) 0.032(2) -0.008(2) -0.011(2) -0.004(2)
C140 0.039(3) 0.052(3) 0.047(3) -0.004(3) -0.006(2) -0.010(2)
C141 0.038(3) 0.052(3) 0.053(3) 0.002(3) -0.014(2) -0.009(2)
C142 0.037(3) 0.064(3) 0.025(2) -0.007(2) -0.009(2) 0.000(2)
C143 0.038(3) 0.094(5) 0.032(3) 0.015(3) 0.001(2) 0.002(3)
C144 0.033(3) 0.091(5) 0.031(3) 0.014(3) -0.003(2) 0.010(3)

loop_
_geom_bond_atom_site_label_1
_geom_bond_atom_site_label_2
_geom_bond_distance
_geom_bond_site_symmetry_2
_geom_bond_publ_flag
C160 C163 1.33(3) 2_565 ?
C160 C161 1.80(3) . ?
C161 C162 1.04(2) . ?
C161 C163 1.46(3) 2_565 ?
C162 C161 1.04(2) 2_565 ?
C162 C163 1.66(3) 2_565 ?
C162 C163 1.66(3) . ?
C163 C160 1.33(3) 2_565 ?
C163 C161 1.46(3) 2_565 ?
O1 C145 1.401(8) . ?
O1 C148 1.428(8) . ?
C145 C146 1.542(8) . ?
C145 H14A 0.9700 . ?
C145 H14B 0.9700 . ?
C146 C147 1.527(8) . ?
C146 H14C 0.9700 . ?
C146 H14D 0.9700 . ?
C147 C148 1.499(8) . ?
C147 H14E 0.9700 . ?
C147 H14F 0.9700 . ?
C148 H14G 0.9700 . ?
C148 H14H 0.9700 . ?
O2 C153 1.357(13) . ?
O2 C149 1.376(11) . ?
C149 C150 1.500(12) . ?
C149 H14I 0.9700 . ?
C149 H14J 0.9700 . ?
C150 C151 1.403(16) . ?
C150 H15A 0.9700 . ?
C150 H15B 0.9700 . ?
C151 C153 1.512(15) . ?
C151 H15C 0.9700 . ?
C151 H15D 0.9700 . ?
C153 H15E 0.9700 . ?
C153 H15F 0.9700 . ?
Fe1 C37 1.888(4) . ?
Fe1 C5 2.087(4) . ?
Fe1 C4 2.115(4) . ?
Fe1 C1 2.123(4) . ?
Fe1 C2 2.130(4) . ?
Fe1 C3 2.130(4) . ?
Fe1 P1 2.1708(12) . ?
Fe1 P2 2.1803(12) . ?
P1 C19 1.839(4) . ?
P1 C11 1.841(4) . ?
P1 C13 1.848(4) . ?
P2 C31 1.842(4) . ?
P2 C25 1.850(4) . ?
P2 C12 1.866(4) . ?
C1 C2 1.418(6) . ?
C1 C5 1.435(6) . ?
C1 C6 1.500(6) . ?
C2 C3 1.443(6) . ?
C2 C7 1.493(6) . ?
C3 C4 1.423(6) . ?
C3 C8 1.499(6) . ?
C4 C5 1.425(6) . ?
C4 C9 1.503(6) . ?
C5 C10 1.509(6) . ?
C6 H6A 0.9600 . ?
C6 H6B 0.9600 . ?
C6 H6C 0.9600 . ?
C7 H7A 0.9600 . ?
C7 H7B 0.9600 . ?
C7 H7C 0.9600 . ?
C8 H8A 0.9600 . ?
C8 H8B 0.9600 . ?
C8 H8C 0.9600 . ?
C9 H9A 0.9600 . ?
C9 H9B 0.9600 . ?
C9 H9C 0.9600 . ?
C10 H10A 0.9600 . ?
C10 H10B 0.9600 . ?
C10 H10C 0.9600 . ?
C11 C12 1.525(6) . ?
C11 H11A 0.9700 . ?
C11 H11B 0.9700 . ?
C12 H12A 0.9700 . ?
C12 H12B 0.9700 . ?
C13 C14 1.378(6) . ?
C13 C18 1.401(6) . ?
C14 C15 1.397(6) . ?
C14 H14 0.9300 . ?
C15 C16 1.384(6) . ?
C15 H15 0.9300 . ?
C16 C17 1.373(7) . ?
C16 H16 0.9300 . ?
C17 C18 1.382(6) . ?
C17 H17 0.9300 . ?
C18 H18 0.9300 . ?
C19 C24 1.392(7) . ?
C19 C20 1.406(7) . ?
C20 C21 1.387(7) . ?
C20 H20 0.9300 . ?
C21 C22 1.380(9) . ?
C21 H21 0.9300 . ?
C22 C23 1.367(9) . ?
C22 H22 0.9300 . ?
C23 C24 1.393(7) . ?
C23 H23 0.9300 . ?
C24 H24 0.9300 . ?
C25 C26 1.395(6) . ?
C25 C30 1.396(6) . ?
C26 C27 1.398(7) . ?
C26 H26 0.9300 . ?
C27 C28 1.371(7) . ?
C27 H27 0.9300 . ?
C28 C29 1.377(8) . ?
C28 H28 0.9300 . ?
C29 C30 1.390(7) . ?
C29 H29 0.9300 . ?
C30 H30 0.9300 . ?
C31 C32 1.395(6) . ?
C31 C36 1.397(6) . ?
C32 C33 1.389(6) . ?
C32 H32 0.9300 . ?
C33 C34 1.382(7) . ?
C33 H33 0.9300 . ?
C34 C35 1.384(7) . ?
C34 H34 0.9300 . ?
C35 C36 1.382(6) . ?
C35 H35 0.9300 . ?
C36 H36 0.9300 . ?
C37 C38 1.222(6) . ?
C38 C39 1.429(6) . ?
C39 C40 1.391(6) . ?
C39 C44 1.403(6) . ?
C40 C41 1.387(6) . ?
C40 H40 0.9300 . ?
C41 C42 1.376(6) . ?
C41 H41 0.9300 . ?
C42 C43 1.408(6) . ?
C42 C92 1.477(6) . ?
C43 C44 1.378(6) . ?
C43 H43 0.9300 . ?
C44 H44 0.9300 . ?
Fe2 C87 1.888(4) . ?
Fe2 C55 2.088(4) . ?
Fe2 C52 2.111(4) . ?
Fe2 C54 2.116(4) . ?
Fe2 C51 2.117(4) . ?
Fe2 C53 2.126(4) . ?
Fe2 P51 2.1788(11) . ?
Fe2 P52 2.1916(11) . ?
P51 C69 1.838(4) . ?
P51 C63 1.848(4) . ?
P51 C61 1.847(4) . ?
P52 C81 1.847(4) . ?
P52 C75 1.852(4) . ?
P52 C62 1.858(4) . ?
C51 C52 1.418(6) . ?
C51 C55 1.431(6) . ?
C51 C56 1.500(6) . ?
C52 C53 1.433(5) . ?
C52 C57 1.509(6) . ?
C53 C54 1.424(6) . ?
C53 C58 1.500(6) . ?
C54 C55 1.426(6) . ?
C54 C59 1.505(6) . ?
C55 C60 1.503(6) . ?
C56 H56A 0.9600 . ?
C56 H56B 0.9600 . ?
C56 H56C 0.9600 . ?
C57 H57A 0.9600 . ?
C57 H57B 0.9600 . ?
C57 H57C 0.9600 . ?
C58 H58A 0.9600 . ?
C58 H58B 0.9600 . ?
C58 H58C 0.9600 . ?
C59 H59A 0.9600 . ?
C59 H59B 0.9600 . ?
C59 H59C 0.9600 . ?
C60 H60A 0.9600 . ?
C60 H60B 0.9600 . ?
C60 H60C 0.9600 . ?
C61 C62 1.531(5) . ?
C61 H61A 0.9700 . ?
C61 H61B 0.9700 . ?
C62 H62A 0.9700 . ?
C62 H62B 0.9700 . ?
C63 C64 1.391(6) . ?
C63 C68 1.398(6) . ?
C64 C65 1.388(6) . ?
C64 H64 0.9300 . ?
C65 C66 1.375(7) . ?
C65 H65 0.9300 . ?
C66 C67 1.388(7) . ?
C66 H66 0.9300 . ?
C67 C68 1.397(6) . ?
C67 H67 0.9300 . ?
C68 H68 0.9300 . ?
C69 C70 1.399(6) . ?
C69 C74 1.403(6) . ?
C70 C71 1.385(6) . ?
C70 H70 0.9300 . ?
C71 C72 1.381(7) . ?
C71 H71 0.9300 . ?
C72 C73 1.378(6) . ?
C72 H72 0.9300 . ?
C73 C74 1.378(6) . ?
C73 H73 0.9300 . ?
C74 H74 0.9300 . ?
C75 C76 1.385(6) . ?
C75 C80 1.390(6) . ?
C76 C77 1.405(6) . ?
C76 H76 0.9300 . ?
C77 C78 1.377(6) . ?
C77 H77 0.9300 . ?
C78 C79 1.383(7) . ?
C78 H78 0.9300 . ?
C79 C80 1.396(6) . ?
C79 H79 0.9300 . ?
C80 H80 0.9300 . ?
C81 C86 1.396(6) . ?
C81 C82 1.408(6) . ?
C82 C83 1.384(6) . ?
C82 H82 0.9300 . ?
C83 C84 1.381(7) . ?
C83 H83 0.9300 . ?
C84 C85 1.381(7) . ?
C84 H84 0.9300 . ?
C85 C86 1.390(6) . ?
C85 H85 0.9300 . ?
C86 H86 0.9300 . ?
C87 C88 1.225(6) . ?
C88 C89 1.430(6) . ?
C89 C90 1.404(6) . ?
C89 C94 1.409(6) . ?
C90 C91 1.385(6) . ?
C90 H90 0.9300 . ?
C91 C92 1.403(6) . ?
C91 H91 0.9300 . ?
C92 C93 1.409(5) . ?
C93 C94 1.377(6) . ?
C93 H93 0.9300 . ?
C94 H94 0.9300 . ?
Fe3 C137 1.902(5) . ?
Fe3 C101 2.102(5) . ?
Fe3 C103 2.119(5) . ?
Fe3 C102 2.121(5) . ?
Fe3 C105 2.127(5) . ?
Fe3 C104 2.144(5) . ?
Fe3 P102 2.1625(14) . ?
Fe3 P101 2.1792(13) . ?
P101 C113 1.843(5) . ?
P101 C119 1.849(5) . ?
P101 C111 1.863(5) . ?
P102 C125 1.832(5) . ?
P102 C112 1.844(5) . ?
P102 C131 1.854(5) . ?
C101 C105 1.428(8) . ?
C101 C102 1.418(8) . ?
C101 C106 1.500(7) . ?
C102 C103 1.431(8) . ?
C102 C107 1.502(9) . ?
C103 C104 1.406(8) . ?
C103 C108 1.519(8) . ?
C104 C105 1.401(8) . ?
C104 C109 1.498(8) . ?
C105 C110 1.511(9) . ?
C106 H10D 0.9600 . ?
C106 H10E 0.9600 . ?
C106 H10F 0.9600 . ?
C107 H10G 0.9600 . ?
C107 H10H 0.9600 . ?
C107 H10I 0.9600 . ?
C108 H10J 0.9600 . ?
C108 H10K 0.9600 . ?
C108 H10L 0.9600 . ?
C109 H10M 0.9600 . ?
C109 H10N 0.9600 . ?
C109 H10O 0.9600 . ?
C110 H11C 0.9600 . ?
C110 H11D 0.9600 . ?
C110 H11E 0.9600 . ?
C111 C112 1.529(7) . ?
C111 H11F 0.9700 . ?
C111 H11G 0.9700 . ?
C112 H11H 0.9700 . ?
C112 H11I 0.9700 . ?
C113 C118 1.395(7) . ?
C113 C114 1.396(7) . ?
C114 C115 1.398(7) . ?
C114 H114 0.9300 . ?
C115 C116 1.372(8) . ?
C115 H115 0.9300 . ?
C116 C117 1.377(8) . ?
C116 H116 0.9300 . ?
C117 C118 1.374(7) . ?
C117 H117 0.9300 . ?
C118 H118 0.9300 . ?
C119 C120 1.377(9) . ?
C119 C124 1.377(9) . ?
C120 C121 1.399(10) . ?
C120 H120 0.9300 . ?
C121 C122 1.338(15) . ?
C121 H121 0.9300 . ?
C122 C123 1.375(15) . ?
C122 H122 0.9300 . ?
C123 C124 1.390(10) . ?
C123 H123 0.9300 . ?
C124 H124 0.9300 . ?
C125 C130 1.392(7) . ?
C125 C126 1.398(7) . ?
C126 C127 1.382(7) . ?
C126 H126 0.9300 . ?
C127 C128 1.380(8) . ?
C127 H127 0.9300 . ?
C128 C129 1.364(9) . ?
C128 H128 0.9300 . ?
C129 C130 1.383(8) . ?
C129 H129 0.9300 . ?
C130 H130 0.9300 . ?
C131 C136 1.375(8) . ?
C131 C132 1.394(8) . ?
C132 C133 1.409(8) . ?
C132 H132 0.9300 . ?
C133 C134 1.367(10) . ?
C133 H133 0.9300 . ?
C134 C135 1.368(10) . ?
C134 H134 0.9300 . ?
C135 C136 1.403(8) . ?
C135 H135 0.9300 . ?
C136 H136 0.9300 . ?
C137 C138 1.222(7) . ?
C138 C139 1.450(7) . ?
C139 C140 1.393(7) . ?
C139 C144 1.401(7) . ?
C140 C141 1.383(7) . ?
C140 H140 0.9300 . ?
C141 C142 1.390(7) . ?
C141 H141 0.9300 . ?
C142 C143 1.399(8) . ?
C142 C142 1.502(10) 2_577 ?
C143 C144 1.366(7) . ?
C143 H143 0.9300 . ?
C144 H144 0.9300 . ?
